data_7063420
loop_
_publ_author_name
'Liu, Shichang'
'Dong, Zhen'
'Ye, Zhiwen'

_publ_section_title
;
 Metal salts of fused triazole--triazine as promising energetic materials:
 crystal structures, energetic properties and high thermal stability
;
_journal_issue 37
_journal_name_full 'New Journal of Chemistry'
_journal_page_first 16331
_journal_page_last 16336
_journal_paper_doi 10.1039/D4NJ02823F
_journal_volume 48
_journal_year 2024
_chemical_formula_moiety 'C5 H2 Cs N7 O5'
_chemical_formula_sum 'C5 H2 Cs N7 O5'
_chemical_formula_weight 373.05
_space_group_crystal_system monoclinic
_space_group_IT_number 14
_space_group_name_Hall '-P 2ybc'
_space_group_name_H-M_alt 'P 1 21/c 1'
_atom_sites_solution_hydrogens geom
_audit_creation_method SHELXL-2018/3
_audit_update_record
;
2024-02-28 deposited with the CCDC.	2024-08-19 downloaded from the CCDC.
;
_cell_angle_alpha 90
_cell_angle_beta 114.417(2)
_cell_angle_gamma 90
_cell_formula_units_Z 4
_cell_length_a 8.9427(6)
_cell_length_b 11.6294(7)
_cell_length_c 10.5630(7)
_cell_measurement_reflns_used 6406
_cell_measurement_temperature 296(2)
_cell_measurement_theta_max 28.27
_cell_measurement_theta_min 2.50
_cell_volume 1000.28(11)
_computing_cell_refinement 'Bruker SAINT'
_computing_data_collection 'Bruker APEX3'
_computing_data_reduction 'Bruker SAINT'
_computing_molecular_graphics 'Bruker SHELXTL'
_computing_publication_material 'Bruker SHELXTL'
_computing_structure_refinement 'SHELXL-2018/3 (Sheldrick, 2018)'
_computing_structure_solution 'SHELXT 2014/5 (Sheldrick, 2014)'
_diffrn_ambient_temperature 296(2)
_diffrn_detector_area_resol_mean 10.42
_diffrn_measured_fraction_theta_full 0.999
_diffrn_measured_fraction_theta_max 0.995
_diffrn_measurement_device_type 'Bruker D8 QUEST PHOTON 100'
_diffrn_measurement_method '\f and \w scans'
_diffrn_radiation_type MoK\a
_diffrn_radiation_wavelength 0.71073
_diffrn_reflns_av_R_equivalents 0.0262
_diffrn_reflns_av_unetI/netI 0.0241
_diffrn_reflns_Laue_measured_fraction_full 0.999
_diffrn_reflns_Laue_measured_fraction_max 0.995
_diffrn_reflns_limit_h_max 11
_diffrn_reflns_limit_h_min -11
_diffrn_reflns_limit_k_max 15
_diffrn_reflns_limit_k_min -12
_diffrn_reflns_limit_l_max 14
_diffrn_reflns_limit_l_min -11
_diffrn_reflns_number 10112
_diffrn_reflns_point_group_measured_fraction_full 0.999
_diffrn_reflns_point_group_measured_fraction_max 0.995
_diffrn_reflns_theta_full 25.242
_diffrn_reflns_theta_max 28.336
_diffrn_reflns_theta_min 2.501
_diffrn_source.source 'Ius 2.0'
_diffrn_source.type microfocus

_exptl_absorpt_coefficient_mu 3.734
_exptl_absorpt_correction_T_max 0.7456
_exptl_absorpt_correction_T_min 0.6613
_exptl_absorpt_correction_type multi-scan
_exptl_absorpt_process_details sadabs
_exptl_crystal_colour yellow
_exptl_crystal_density_diffrn 2.477
_exptl_crystal_description block
_exptl_crystal_F_000 704
_exptl_crystal_size_max 0.050
_exptl_crystal_size_mid 0.040
_exptl_crystal_size_min 0.040
_refine_diff_density_max 0.891
_refine_diff_density_min -0.806
_refine_diff_density_rms 0.082
_refine_ls_extinction_coef 0.0128(4)
_refine_ls_extinction_expression Fc^*^=kFc[1+0.001xFc^2^\l^3^/sin(2\q)]^-1/4^
_refine_ls_extinction_method 'SHELXL-2018/3 (Sheldrick 2018)'
_refine_ls_goodness_of_fit_ref 1.041
_refine_ls_hydrogen_treatment constr
_refine_ls_matrix_type full
_refine_ls_number_parameters 164
_refine_ls_number_reflns 2474
_refine_ls_number_restraints 0
_refine_ls_restrained_S_all 1.041
_refine_ls_R_factor_all 0.0306
_refine_ls_R_factor_gt 0.0222
_refine_ls_shift/su_max 0.001
_refine_ls_shift/su_mean 0.000
_refine_ls_structure_factor_coef Fsqd
_refine_ls_weighting_details 'w=1/[\s^2^(Fo^2^)+(0.0152P)^2^+1.0864P] where P=(Fo^2^+2Fc^2^)/3'
_refine_ls_weighting_scheme calc
_refine_ls_wR_factor_gt 0.0445
_refine_ls_wR_factor_ref 0.0468
_reflns_Friedel_coverage 0.000
_reflns_number_gt 2133
_reflns_number_total 2474
_reflns_threshold_expression 'I > 2\s(I)'
_cod_data_source_file d4nj02823f2.cif
_cod_data_source_block DZ221217_Cs_a
_cod_depositor_comments 'Adding full bibliography for 7063418--7063420.cif.'
_cod_original_sg_symbol_H-M 'P 21/c'
_cod_database_code 7063420
_shelx_shelxl_version_number 2018/3
_shelx_space_group_comment
;
The symmetry employed for this shelxl refinement is uniquely defined
by the following loop, which should always be used as a source of
symmetry information in preference to the above space-group names.
They are only intended as comments.
;
_shelx_estimated_absorpt_t_min 0.835
_shelx_estimated_absorpt_t_max 0.865

loop_
_space_group_symop_operation_xyz
'x, y, z'
'-x, y+1/2, -z+1/2'
'-x, -y, -z'
'x, -y-1/2, z-1/2'

loop_
_atom_site_label
_atom_site_type_symbol
_atom_site_fract_x
_atom_site_fract_y
_atom_site_fract_z
_atom_site_U_iso_or_equiv
_atom_site_adp_type
_atom_site_occupancy
_atom_site_site_symmetry_order
_atom_site_calc_flag
_atom_site_refinement_flags_posn
_atom_site_refinement_flags_adp
_atom_site_refinement_flags_occupancy
_atom_site_disorder_assembly
_atom_site_disorder_group
Cs1 Cs 0.17571(2) 0.67236(2) 1.14352(2) 0.03301(8) Uani 1 1 d . . . . .
C1 C 0.1353(3) 0.4180(2) 0.3483(2) 0.0261(5) Uani 1 1 d . . . . .
H1 H 0.084748 0.411869 0.251980 0.031 Uiso 1 1 calc R U . . .
C2 C 0.3102(3) 0.45804(19) 0.5462(2) 0.0208(5) Uani 1 1 d . . . . .
C3 C 0.1767(3) 0.3719(2) 0.6833(2) 0.0204(5) Uani 1 1 d . . . . .
C4 C 0.3321(3) 0.40508(19) 0.8008(2) 0.0200(5) Uani 1 1 d . . . . .
C5 C 0.3520(3) 0.3706(2) 0.9409(2) 0.0217(5) Uani 1 1 d . . . . .
N1 N 0.0646(2) 0.37982(18) 0.4268(2) 0.0257(4) Uani 1 1 d . . . . .
N2 N 0.2867(2) 0.46713(18) 0.41462(19) 0.0251(4) Uani 1 1 d . . . . .
N3 N 0.1810(2) 0.40592(16) 0.55788(19) 0.0189(4) Uani 1 1 d . . . . .
N4 N 0.4394(2) 0.48944(18) 0.66236(19) 0.0274(5) Uani 1 1 d . . . . .
H4 H 0.516720 0.529080 0.655247 0.033 Uiso 1 1 calc R U . . .
N5 N 0.4514(2) 0.46068(18) 0.78985(19) 0.0250(4) Uani 1 1 d . . . . .
N6 N 0.2459(2) 0.41737(18) 0.9898(2) 0.0254(4) Uani 1 1 d . . . . .
N7 N 0.4733(3) 0.29421(18) 1.0185(2) 0.0275(5) Uani 1 1 d . . . . .
O1 O 0.1545(2) 0.49661(17) 0.91596(19) 0.0383(5) Uani 1 1 d . . . . .
O2 O 0.2339(2) 0.38600(19) 1.0975(2) 0.0411(5) Uani 1 1 d . . . . .
O3 O 0.4952(3) 0.26816(19) 1.1389(2) 0.0449(5) Uani 1 1 d . . . . .
O4 O 0.5600(3) 0.25186(19) 0.9633(2) 0.0470(6) Uani 1 1 d . . . . .
O5 O 0.0608(2) 0.32218(15) 0.68783(18) 0.0296(4) Uani 1 1 d . . . . .

loop_
_atom_site_aniso_label
_atom_site_aniso_U_11
_atom_site_aniso_U_22
_atom_site_aniso_U_33
_atom_site_aniso_U_23
_atom_site_aniso_U_13
_atom_site_aniso_U_12
Cs1 0.02524(10) 0.03362(11) 0.04146(12) -0.00237(7) 0.01506(7) 0.00287(7)
C1 0.0258(13) 0.0331(14) 0.0175(11) 0.0013(10) 0.0072(10) -0.0008(10)
C2 0.0199(11) 0.0226(12) 0.0213(11) 0.0012(9) 0.0100(9) -0.0020(9)
C3 0.0223(12) 0.0213(11) 0.0193(11) -0.0012(9) 0.0104(9) 0.0007(9)
C4 0.0212(11) 0.0237(12) 0.0174(11) 0.0009(9) 0.0104(9) 0.0001(9)
C5 0.0226(12) 0.0277(12) 0.0167(11) 0.0019(9) 0.0100(9) 0.0004(9)
N1 0.0239(11) 0.0336(12) 0.0157(10) -0.0012(8) 0.0042(8) -0.0060(9)
N2 0.0237(10) 0.0355(12) 0.0162(9) 0.0031(8) 0.0081(8) -0.0035(9)
N3 0.0170(9) 0.0259(10) 0.0144(9) -0.0012(7) 0.0071(7) -0.0035(8)
N4 0.0235(10) 0.0413(12) 0.0161(10) 0.0021(9) 0.0070(8) -0.0139(9)
N5 0.0251(11) 0.0332(12) 0.0158(10) 0.0004(8) 0.0075(8) -0.0060(9)
N6 0.0230(10) 0.0359(12) 0.0186(10) -0.0038(9) 0.0097(8) -0.0026(9)
N7 0.0269(11) 0.0283(11) 0.0268(11) 0.0058(9) 0.0107(9) 0.0009(9)
O1 0.0357(10) 0.0478(12) 0.0283(10) -0.0004(9) 0.0102(8) 0.0179(9)
O2 0.0431(12) 0.0623(14) 0.0308(10) 0.0031(9) 0.0281(9) -0.0014(10)
O3 0.0522(13) 0.0518(13) 0.0279(11) 0.0198(9) 0.0137(9) 0.0115(10)
O4 0.0461(13) 0.0507(13) 0.0565(14) 0.0163(10) 0.0335(11) 0.0232(10)
O5 0.0246(9) 0.0398(10) 0.0278(9) 0.0000(8) 0.0141(7) -0.0110(8)

loop_
_atom_type_symbol
_atom_type_description
_atom_type_scat_dispersion_real
_atom_type_scat_dispersion_imag
_atom_type_scat_source
C C 0.0033 0.0016 'International Tables Vol C Tables 4.2.6.8 and 6.1.1.4'
H H 0.0000 0.0000 'International Tables Vol C Tables 4.2.6.8 and 6.1.1.4'
N N 0.0061 0.0033 'International Tables Vol C Tables 4.2.6.8 and 6.1.1.4'
O O 0.0106 0.0060 'International Tables Vol C Tables 4.2.6.8 and 6.1.1.4'
Cs Cs -0.3680 2.1192 'International Tables Vol C Tables 4.2.6.8 and 6.1.1.4'

loop_
_geom_angle_atom_site_label_1
_geom_angle_atom_site_label_2
_geom_angle_atom_site_label_3
_geom_angle
_geom_angle_site_symmetry_1
_geom_angle_site_symmetry_3
_geom_angle_publ_flag
O3 Cs1 O1 123.18(5) 2_657 . ?
O3 Cs1 N1 104.43(6) 2_657 2_556 ?
O1 Cs1 N1 120.75(5) . 2_556 ?
O3 Cs1 O4 62.60(6) 2_657 3_667 ?
O1 Cs1 O4 73.75(6) . 3_667 ?
N1 Cs1 O4 104.19(5) 2_556 3_667 ?
O3 Cs1 O5 102.61(5) 2_657 3_567 ?
O1 Cs1 O5 125.94(5) . 3_567 ?
N1 Cs1 O5 65.03(5) 2_556 3_567 ?
O4 Cs1 O5 160.13(5) 3_667 3_567 ?
O3 Cs1 O1 146.68(5) 2_657 3_567 ?
O1 Cs1 O1 72.78(5) . 3_567 ?
N1 Cs1 O1 86.69(5) 2_556 3_567 ?
O4 Cs1 O1 145.69(5) 3_667 3_567 ?
O5 Cs1 O1 53.34(4) 3_567 3_567 ?
O3 Cs1 O2 107.49(5) 2_657 . ?
O1 Cs1 O2 38.35(5) . . ?
N1 Cs1 O2 148.01(5) 2_556 . ?
O4 Cs1 O2 92.33(5) 3_667 . ?
O5 Cs1 O2 105.35(4) 3_567 . ?
O1 Cs1 O2 65.30(4) 3_567 . ?
O3 Cs1 N5 58.11(5) 2_657 3_667 ?
O1 Cs1 N5 67.02(5) . 3_667 ?
N1 Cs1 N5 154.77(5) 2_556 3_667 ?
O4 Cs1 N5 52.78(5) 3_667 3_667 ?
O5 Cs1 N5 132.75(4) 3_567 3_667 ?
O1 Cs1 N5 118.03(5) 3_567 3_667 ?
O2 Cs1 N5 53.72(5) . 3_667 ?
O3 Cs1 N2 77.27(5) 2_657 1_556 ?
O1 Cs1 N2 95.14(5) . 1_556 ?
N1 Cs1 N2 130.64(5) 2_556 1_556 ?
O4 Cs1 N2 118.65(5) 3_667 1_556 ?
O5 Cs1 N2 66.54(5) 3_567 1_556 ?
O1 Cs1 N2 71.93(4) 3_567 1_556 ?
O2 Cs1 N2 56.82(5) . 1_556 ?
N5 Cs1 N2 67.12(5) 3_667 1_556 ?
O3 Cs1 O2 168.93(5) 2_657 3_567 ?
O1 Cs1 O2 66.69(5) . 3_567 ?
N1 Cs1 O2 64.63(5) 2_556 3_567 ?
O4 Cs1 O2 120.15(5) 3_667 3_567 ?
O5 Cs1 O2 71.83(4) 3_567 3_567 ?
O1 Cs1 O2 36.34(4) 3_567 3_567 ?
O2 Cs1 O2 83.40(5) . 3_567 ?
N5 Cs1 O2 132.71(5) 3_667 3_567 ?
N2 Cs1 O2 108.16(5) 1_556 3_567 ?
O3 Cs1 N6 110.21(5) 2_657 . ?
O1 Cs1 N6 20.43(4) . . ?
N1 Cs1 N6 140.54(5) 2_556 . ?
O4 Cs1 N6 76.62(5) 3_667 . ?
O5 Cs1 N6 122.60(5) 3_567 . ?
O1 Cs1 N6 74.71(4) 3_567 . ?
O2 Cs1 N6 20.34(4) . . ?
N5 Cs1 N6 52.11(5) 3_667 . ?
N2 Cs1 N6 76.35(5) 1_556 . ?
O2 Cs1 N6 80.68(5) 3_567 . ?
O3 Cs1 N6 156.50(5) 2_657 3_567 ?
O1 Cs1 N6 77.67(5) . 3_567 ?
N1 Cs1 N6 67.79(5) 2_556 3_567 ?
O4 Cs1 N6 139.95(5) 3_667 3_567 ?
O5 Cs1 N6 53.89(4) 3_567 3_567 ?
O1 Cs1 N6 20.61(4) 3_567 3_567 ?
O2 Cs1 N6 81.87(5) . 3_567 ?
N5 Cs1 N6 135.58(5) 3_667 3_567 ?
N2 Cs1 N6 91.09(5) 1_556 3_567 ?
O2 Cs1 N6 19.99(4) 3_567 3_567 ?
N6 Cs1 N6 86.19(5) . 3_567 ?
N1 C1 N2 116.9(2) . . ?
N1 C1 Cs1 144.55(17) . 1_554 ?
N2 C1 Cs1 69.88(13) . 1_554 ?
N1 C1 H1 121.6 . . ?
N2 C1 H1 121.6 . . ?
Cs1 C1 H1 63.3 1_554 . ?
N2 C2 N4 130.0(2) . . ?
N2 C2 N3 111.2(2) . . ?
N4 C2 N3 118.83(19) . . ?
O5 C3 N3 122.3(2) . . ?
O5 C3 C4 128.0(2) . . ?
N3 C3 C4 109.69(19) . . ?
N5 C4 C5 117.7(2) . . ?
N5 C4 C3 125.3(2) . . ?
C5 C4 C3 116.9(2) . . ?
N6 C5 N7 122.0(2) . . ?
N6 C5 C4 117.3(2) . . ?
N7 C5 C4 120.7(2) . . ?
C1 N1 N3 101.50(18) . . ?
C1 N1 Cs1 125.30(16) . 2_546 ?
N3 N1 Cs1 124.83(14) . 2_546 ?
C2 N2 C1 101.47(19) . . ?
C2 N2 Cs1 140.75(16) . 1_554 ?
C1 N2 Cs1 88.88(13) . 1_554 ?
C2 N3 N1 108.98(18) . . ?
C2 N3 C3 124.84(19) . . ?
N1 N3 C3 125.75(19) . . ?
C2 N4 N5 121.94(19) . . ?
C2 N4 Cs1 128.22(16) . 3_667 ?
N5 N4 Cs1 69.46(12) . 3_667 ?
C2 N4 H4 119.0 . . ?
N5 N4 H4 119.0 . . ?
Cs1 N4 H4 74.0 3_667 . ?
C4 N5 N4 119.03(19) . . ?
C4 N5 Cs1 121.17(15) . 3_667 ?
N4 N5 Cs1 89.23(13) . 3_667 ?
O2 N6 O1 120.0(2) . . ?
O2 N6 C5 124.5(2) . . ?
O1 N6 C5 115.5(2) . . ?
O2 N6 Cs1 74.22(14) . . ?
O1 N6 Cs1 58.88(12) . . ?
C5 N6 Cs1 141.71(15) . . ?
O2 N6 Cs1 78.42(13) . 3_567 ?
O1 N6 Cs1 70.34(13) . 3_567 ?
C5 N6 Cs1 121.10(14) . 3_567 ?
Cs1 N6 Cs1 93.81(5) . 3_567 ?
O3 N7 O4 121.1(2) . . ?
O3 N7 C5 121.2(2) . . ?
O4 N7 C5 117.7(2) . . ?
N6 O1 Cs1 100.69(13) . . ?
N6 O1 Cs1 89.05(14) . 3_567 ?
Cs1 O1 Cs1 107.22(5) . 3_567 ?
N6 O2 Cs1 85.43(15) . . ?
N6 O2 Cs1 81.59(13) . 3_567 ?
Cs1 O2 Cs1 96.60(5) . 3_567 ?
N7 O3 Cs1 123.13(16) . 2_647 ?
N7 O4 Cs1 139.73(17) . 3_667 ?
C3 O5 Cs1 140.40(15) . 3_567 ?
C3 O5 Cs1 110.71(14) . 2_546 ?
Cs1 O5 Cs1 106.18(4) 3_567 2_546 ?

loop_
_geom_bond_atom_site_label_1
_geom_bond_atom_site_label_2
_geom_bond_distance
_geom_bond_site_symmetry_2
_geom_bond_publ_flag
Cs1 O3 3.097(2) 2_657 ?
Cs1 O1 3.1007(18) . ?
Cs1 N1 3.110(2) 2_556 ?
Cs1 O4 3.138(2) 3_667 ?
Cs1 O5 3.2810(17) 3_567 ?
Cs1 O1 3.382(2) 3_567 ?
Cs1 O2 3.436(2) . ?
Cs1 N5 3.474(2) 3_667 ?
Cs1 N2 3.540(2) 1_556 ?
Cs1 O2 3.556(2) 3_567 ?
Cs1 N6 3.559(2) . ?
Cs1 N6 3.591(2) 3_567 ?
C1 N1 1.311(3) . ?
C1 N2 1.366(3) . ?
C1 H1 0.9300 . ?
C2 N2 1.321(3) . ?
C2 N4 1.342(3) . ?
C2 N3 1.355(3) . ?
C3 O5 1.206(3) . ?
C3 N3 1.398(3) . ?
C3 C4 1.481(3) . ?
C4 N5 1.293(3) . ?
C4 C5 1.471(3) . ?
C5 N6 1.367(3) . ?
C5 N7 1.380(3) . ?
N1 N3 1.378(3) . ?
N4 N5 1.348(3) . ?
N4 H4 0.8600 . ?
N6 O2 1.241(3) . ?
N6 O1 1.264(3) . ?
N7 O3 1.242(3) . ?
N7 O4 1.247(3) . ?

loop_
_geom_hbond_atom_site_label_D
_geom_hbond_atom_site_label_H
_geom_hbond_atom_site_label_A
_geom_hbond_distance_DH
_geom_hbond_distance_HA
_geom_hbond_distance_DA
_geom_hbond_angle_DHA
_geom_hbond_site_symmetry_A
_geom_hbond_publ_flag
C1 H1 O2 0.93 2.52 3.141(3) 124.8 1_554 yes
C1 H1 O1 0.93 2.39 3.085(3) 131.2 3_566 yes

loop_
_geom_torsion_atom_site_label_1
_geom_torsion_atom_site_label_2
_geom_torsion_atom_site_label_3
_geom_torsion_atom_site_label_4
_geom_torsion
_geom_torsion_site_symmetry_1
_geom_torsion_site_symmetry_2
_geom_torsion_site_symmetry_3
_geom_torsion_site_symmetry_4
_geom_torsion_publ_flag
O5 C3 C4 N5 -178.5(2) . . . . ?
N3 C3 C4 N5 2.3(3) . . . . ?
O5 C3 C4 C5 2.1(4) . . . . ?
N3 C3 C4 C5 -177.08(19) . . . . ?
N5 C4 C5 N6 116.3(3) . . . . ?
C3 C4 C5 N6 -64.2(3) . . . . ?
N5 C4 C5 N7 -63.6(3) . . . . ?
C3 C4 C5 N7 115.8(3) . . . . ?
N2 C1 N1 N3 -0.3(3) . . . . ?
Cs1 C1 N1 N3 -93.0(3) 1_554 . . . ?
N2 C1 N1 Cs1 -149.37(17) . . . 2_546 ?
Cs1 C1 N1 Cs1 117.9(2) 1_554 . . 2_546 ?
N4 C2 N2 C1 178.7(3) . . . . ?
N3 C2 N2 C1 0.4(3) . . . . ?
N4 C2 N2 Cs1 -78.8(3) . . . 1_554 ?
N3 C2 N2 Cs1 102.9(2) . . . 1_554 ?
N1 C1 N2 C2 -0.1(3) . . . . ?
Cs1 C1 N2 C2 141.85(17) 1_554 . . . ?
N1 C1 N2 Cs1 -141.9(2) . . . 1_554 ?
N2 C2 N3 N1 -0.5(3) . . . . ?
N4 C2 N3 N1 -179.1(2) . . . . ?
N2 C2 N3 C3 172.3(2) . . . . ?
N4 C2 N3 C3 -6.2(3) . . . . ?
C1 N1 N3 C2 0.5(2) . . . . ?
Cs1 N1 N3 C2 149.77(15) 2_546 . . . ?
C1 N1 N3 C3 -172.3(2) . . . . ?
Cs1 N1 N3 C3 -23.0(3) 2_546 . . . ?
O5 C3 N3 C2 -177.4(2) . . . . ?
C4 C3 N3 C2 1.9(3) . . . . ?
O5 C3 N3 N1 -5.8(4) . . . . ?
C4 C3 N3 N1 173.5(2) . . . . ?
N2 C2 N4 N5 -171.5(2) . . . . ?
N3 C2 N4 N5 6.7(3) . . . . ?
N2 C2 N4 Cs1 -83.5(3) . . . 3_667 ?
N3 C2 N4 Cs1 94.6(2) . . . 3_667 ?
C5 C4 N5 N4 177.4(2) . . . . ?
C3 C4 N5 N4 -1.9(4) . . . . ?
C5 C4 N5 Cs1 68.9(2) . . . 3_667 ?
C3 C4 N5 Cs1 -110.5(2) . . . 3_667 ?
C2 N4 N5 C4 -2.7(4) . . . . ?
Cs1 N4 N5 C4 -125.8(2) 3_667 . . . ?
C2 N4 N5 Cs1 123.0(2) . . . 3_667 ?
N7 C5 N6 O2 -9.5(4) . . . . ?
C4 C5 N6 O2 170.5(2) . . . . ?
N7 C5 N6 O1 171.5(2) . . . . ?
C4 C5 N6 O1 -8.5(3) . . . . ?
N7 C5 N6 Cs1 100.2(3) . . . . ?
C4 C5 N6 Cs1 -79.7(3) . . . . ?
N7 C5 N6 Cs1 -107.0(2) . . . 3_567 ?
C4 C5 N6 Cs1 73.0(2) . . . 3_567 ?
N6 C5 N7 O3 -2.9(4) . . . . ?
C4 C5 N7 O3 177.1(2) . . . . ?
N6 C5 N7 O4 176.9(2) . . . . ?
C4 C5 N7 O4 -3.2(3) . . . . ?
O2 N6 O1 Cs1 44.3(2) . . . . ?
C5 N6 O1 Cs1 -136.72(17) . . . . ?
Cs1 N6 O1 Cs1 107.35(7) 3_567 . . . ?
O2 N6 O1 Cs1 -63.1(2) . . . 3_567 ?
C5 N6 O1 Cs1 115.93(18) . . . 3_567 ?
Cs1 N6 O1 Cs1 -107.35(7) . . . 3_567 ?
O1 N6 O2 Cs1 -38.4(2) . . . . ?
C5 N6 O2 Cs1 142.7(2) . . . . ?
Cs1 N6 O2 Cs1 -97.38(4) 3_567 . . . ?
O1 N6 O2 Cs1 59.0(2) . . . 3_567 ?
C5 N6 O2 Cs1 -119.9(2) . . . 3_567 ?
Cs1 N6 O2 Cs1 97.38(4) . . . 3_567 ?
O4 N7 O3 Cs1 22.7(3) . . . 2_647 ?
C5 N7 O3 Cs1 -157.57(17) . . . 2_647 ?
O3 N7 O4 Cs1 -113.4(3) . . . 3_667 ?
C5 N7 O4 Cs1 66.9(3) . . . 3_667 ?
N3 C3 O5 Cs1 -133.9(2) . . . 3_567 ?
C4 C3 O5 Cs1 47.0(4) . . . 3_567 ?
N3 C3 O5 Cs1 23.6(3) . . . 2_546 ?
C4 C3 O5 Cs1 -155.5(2) . . . 2_546 ?
